data_4347350
loop_
_publ_author_name
'Koppaka, Anjaneyulu'
'Captain, Burjor'

_publ_section_title
;
 Reversible Inter- and Intramolecular Carbon-Hydrogen Activation, Hydrogen
 Addition, and Catalysis by the Unsaturated Complex Pt(IPr)(SnBu(t)3)(H).
;
_journal_issue 6
_journal_name_full 'Inorganic chemistry'
_journal_page_first 2679
_journal_page_last 2681
_journal_paper_doi 10.1021/acs.inorgchem.6b00048
_journal_volume 55
_journal_year 2016
_chemical_formula_sum 'C43 H52 N2 Pt'
_chemical_formula_weight 791.95
_space_group_crystal_system monoclinic
_space_group_IT_number 14
_space_group_name_Hall '-P 2yn'
_space_group_name_H-M_alt 'P 1 21/n 1'
_atom_sites_solution_hydrogens geom
_audit_creation_method SHELXL-2014/7
_cell_angle_alpha 90
_cell_angle_beta 114.6860(10)
_cell_angle_gamma 90
_cell_formula_units_Z 8
_cell_length_a 24.7850(9)
_cell_length_b 12.2744(4)
_cell_length_c 27.2533(10)
_cell_measurement_reflns_used 9561
_cell_measurement_temperature 100
_cell_measurement_theta_max 32.75
_cell_measurement_theta_min 2.45
_cell_volume 7533.3(5)
_computing_cell_refinement 'SAINT+  V8.34A (Bruker, 2015)'
_computing_data_collection 'APEX2 v2.2-0 (Bruker, 2007)'
_computing_data_reduction 'SAINT+  V8.34A (Bruker, 2015)'
_computing_molecular_graphics 'XSHELL v6.3.1 (Bruker, 2004)'
_computing_publication_material 'XCIF v2014/2 (Bruker, 2014)'
_computing_structure_refinement 'SHELXL-2014/7 (Sheldrick, 2014)'
_computing_structure_solution 'SHELXS/SHELXTL V6.14 (Bruker, 2015)'
_diffrn_ambient_temperature 100
_diffrn_measured_fraction_theta_full 1.000
_diffrn_measured_fraction_theta_max 1.000
_diffrn_measurement_device_type 'Bruker SMART APEX2 CCD diffractometer'
_diffrn_measurement_method 'omega scans'
_diffrn_radiation_type MoK\a
_diffrn_radiation_wavelength 0.71073
_diffrn_reflns_av_R_equivalents 0.0254
_diffrn_reflns_av_unetI/netI 0.0220
_diffrn_reflns_Laue_measured_fraction_full 1.000
_diffrn_reflns_Laue_measured_fraction_max 1.000
_diffrn_reflns_limit_h_max 30
_diffrn_reflns_limit_h_min -30
_diffrn_reflns_limit_k_max 14
_diffrn_reflns_limit_k_min -14
_diffrn_reflns_limit_l_max 33
_diffrn_reflns_limit_l_min -32
_diffrn_reflns_number 53687
_diffrn_reflns_point_group_measured_fraction_full 1.000
_diffrn_reflns_point_group_measured_fraction_max 1.000
_diffrn_reflns_theta_full 25.242
_diffrn_reflns_theta_max 25.500
_diffrn_reflns_theta_min 1.454
_exptl_absorpt_coefficient_mu 3.756
_exptl_absorpt_correction_T_max 0.7465
_exptl_absorpt_correction_T_min 0.4823
_exptl_absorpt_correction_type multi-scan
_exptl_absorpt_process_details '(SADABS 2014/5 Bruker)'
_exptl_crystal_colour Colourless
_exptl_crystal_density_diffrn 1.397
_exptl_crystal_description Block
_exptl_crystal_F_000 3216
_exptl_crystal_size_max 0.200
_exptl_crystal_size_mid 0.100
_exptl_crystal_size_min 0.050
_refine_diff_density_max 0.836
_refine_diff_density_min -0.597
_refine_diff_density_rms 0.067
_refine_ls_extinction_method none
_refine_ls_goodness_of_fit_ref 1.040
_refine_ls_hydrogen_treatment constr
_refine_ls_matrix_type full
_refine_ls_number_parameters 845
_refine_ls_number_reflns 14013
_refine_ls_number_restraints 0
_refine_ls_restrained_S_all 1.040
_refine_ls_R_factor_all 0.0261
_refine_ls_R_factor_gt 0.0197
_refine_ls_shift/su_max 0.004
_refine_ls_shift/su_mean 0.000
_refine_ls_structure_factor_coef Fsqd
_refine_ls_weighting_details 'w=1/[\s^2^(Fo^2^)+(0.0190P)^2^+5.6606P] where P=(Fo^2^+2Fc^2^)/3'
_refine_ls_weighting_scheme calc
_refine_ls_wR_factor_gt 0.0436
_refine_ls_wR_factor_ref 0.0463
_reflns_Friedel_coverage 0.000
_reflns_number_gt 12071
_reflns_number_total 14013
_reflns_threshold_expression 'I > 2\s(I)'
_cod_data_source_file ic6b00048_si_002.cif
_cod_data_source_block 4
_cod_depositor_comments
;
The following automatic conversions were performed:

data item '_exptl_absorpt_correction_type' value 'Multi-scan' was
changed to 'multi-scan' in accordance with the
/home/saulius/struct/COD-crude-data/automatic-downloads/DataCite-retrospective/ACS/depositions/lib/dictionaries/cif_core.dic
dictionary named 'cif_core.dic' version 2.4.2 last updated on
2011-04-26.

Automatic conversion script
Id: cif_fix_values 6909 2019-04-08 15:41:33Z antanas 
;
_cod_original_sg_symbol_H-M 'P 21/n'
_cod_database_code 4347350
_shelx_shelxl_version_number 2014/7
_shelx_space_group_comment
; 
The symmetry employed for this shelxl refinement is uniquely defined 
by the following loop, which should always be used as a source of 
symmetry information in preference to the above space-group names. 
They are only intended as comments. 
;
_shelx_estimated_absorpt_t_min 0.520
_shelx_estimated_absorpt_t_max 0.834

loop_
_space_group_symop_operation_xyz
'x, y, z'
'-x+1/2, y+1/2, -z+1/2'
'-x, -y, -z'
'x-1/2, -y-1/2, z-1/2'

loop_
_atom_site_label
_atom_site_type_symbol
_atom_site_fract_x
_atom_site_fract_y
_atom_site_fract_z
_atom_site_U_iso_or_equiv
_atom_site_adp_type
_atom_site_occupancy
_atom_site_site_symmetry_order
_atom_site_calc_flag
_atom_site_refinement_flags_posn
_atom_site_refinement_flags_adp
Pt1 Pt 0.37122(2) 0.91673(2) 0.14517(2) 0.01344(3) Uani 1 1 d . .
Pt2 Pt 0.14840(2) 0.41114(2) 0.87419(2) 0.01399(3) Uani 1 1 d . .
N1 N 0.27596(8) 1.01599(15) 0.17589(8) 0.0154(4) Uani 1 1 d . .
N2 N 0.30374(8) 0.86129(15) 0.21455(8) 0.0150(4) Uani 1 1 d . .
N3 N 0.23958(9) 0.52298(15) 0.84252(8) 0.0169(4) Uani 1 1 d . .
N4 N 0.21370(9) 0.37045(16) 0.80114(8) 0.0172(4) Uani 1 1 d . .
C1 C 0.31359(10) 0.93102(18) 0.18025(9) 0.0141(5) Uani 1 1 d . .
C2 C 0.24448(11) 0.9988(2) 0.20705(10) 0.0195(5) Uani 1 1 d . .
H2 H 0.2168 1.0457 0.2106 0.023 Uiso 1 1 calc R U
C3 C 0.26168(11) 0.90161(19) 0.23106(10) 0.0196(5) Uani 1 1 d . .
H3 H 0.2480 0.8678 0.2543 0.024 Uiso 1 1 calc R U
C4 C 0.26948(10) 1.11268(18) 0.14357(10) 0.0159(5) Uani 1 1 d . .
C5 C 0.22001(11) 1.12128(19) 0.09395(10) 0.0173(5) Uani 1 1 d . .
C6 C 0.21283(11) 1.2185(2) 0.06562(10) 0.0224(6) Uani 1 1 d . .
H6 H 0.1803 1.2270 0.0326 0.027 Uiso 1 1 calc R U
C7 C 0.25322(12) 1.3030(2) 0.08565(11) 0.0230(6) Uani 1 1 d . .
H7 H 0.2471 1.3682 0.0667 0.028 Uiso 1 1 calc R U
C8 C 0.30268(11) 1.29015(19) 0.13390(10) 0.0201(5) Uani 1 1 d . .
H8 H 0.3302 1.3465 0.1465 0.024 Uiso 1 1 calc R U
C9 C 0.31233(10) 1.19501(19) 0.16409(10) 0.0167(5) Uani 1 1 d . .
C10 C 0.17537(11) 1.0285(2) 0.07037(11) 0.0226(6) Uani 1 1 d . .
H10 H 0.1952 0.9602 0.0869 0.027 Uiso 1 1 calc R U
C11 C 0.12122(12) 1.0421(2) 0.08305(13) 0.0347(7) Uani 1 1 d . .
H11A H 0.1340 1.0480 0.1214 0.052 Uiso 1 1 calc R U
H11B H 0.0957 0.9799 0.0699 0.052 Uiso 1 1 calc R U
H11C H 0.1000 1.1068 0.0658 0.052 Uiso 1 1 calc R U
C12 C 0.15418(12) 1.0180(2) 0.00915(11) 0.0301(6) Uani 1 1 d . .
H12A H 0.1315 1.0813 -0.0082 0.045 Uiso 1 1 calc R U
H12B H 0.1298 0.9542 -0.0033 0.045 Uiso 1 1 calc R U
H12C H 0.1879 1.0119 0.0006 0.045 Uiso 1 1 calc R U
C13 C 0.36762(11) 1.18258(19) 0.21695(10) 0.0196(5) Uani 1 1 d . .
H13 H 0.3733 1.1046 0.2253 0.024 Uiso 1 1 calc R U
C14 C 0.35925(12) 1.2384(2) 0.26340(11) 0.0323(7) Uani 1 1 d . .
H14A H 0.3532 1.3151 0.2562 0.048 Uiso 1 1 calc R U
H14B H 0.3940 1.2273 0.2964 0.048 Uiso 1 1 calc R U
H14C H 0.3253 1.2080 0.2668 0.048 Uiso 1 1 calc R U
C15 C 0.42339(12) 1.2245(3) 0.21270(12) 0.0368(7) Uani 1 1 d . .
H15A H 0.4268 1.1914 0.1822 0.055 Uiso 1 1 calc R U
H15B H 0.4576 1.2064 0.2450 0.055 Uiso 1 1 calc R U
H15C H 0.4209 1.3022 0.2082 0.055 Uiso 1 1 calc R U
C16 C 0.33528(10) 0.75987(18) 0.23412(10) 0.0153(5) Uani 1 1 d . .
C17 C 0.32116(10) 0.66965(19) 0.19981(10) 0.0171(5) Uani 1 1 d . .
C18 C 0.35229(12) 0.5732(2) 0.22070(11) 0.0222(6) Uani 1 1 d . .
H18 H 0.3436 0.5114 0.1990 0.027 Uiso 1 1 calc R U
C19 C 0.39576(12) 0.5678(2) 0.27301(11) 0.0233(6) Uani 1 1 d . .
H19 H 0.4160 0.5029 0.2861 0.028 Uiso 1 1 calc R U
C20 C 0.40912(11) 0.6593(2) 0.30587(10) 0.0212(6) Uani 1 1 d . .
H20 H 0.4387 0.6551 0.3408 0.025 Uiso 1 1 calc R U
C21 C 0.37913(10) 0.75707(19) 0.28755(10) 0.0174(5) Uani 1 1 d . .
C22 C 0.27376(11) 0.6706(2) 0.14207(10) 0.0206(5) Uani 1 1 d . .
H22 H 0.2597 0.7457 0.1330 0.025 Uiso 1 1 calc R U
C23 C 0.29876(12) 0.6334(2) 0.10201(11) 0.0264(6) Uani 1 1 d . .
H23A H 0.3325 0.6774 0.1064 0.040 Uiso 1 1 calc R U
H23B H 0.2688 0.6411 0.0658 0.040 Uiso 1 1 calc R U
H23C H 0.3106 0.5584 0.1087 0.040 Uiso 1 1 calc R U
C24 C 0.22088(12) 0.6000(2) 0.13688(12) 0.0325(7) Uani 1 1 d . .
H24A H 0.2338 0.5262 0.1463 0.049 Uiso 1 1 calc R U
H24B H 0.1912 0.6025 0.1003 0.049 Uiso 1 1 calc R U
H24C H 0.2044 0.6270 0.1607 0.049 Uiso 1 1 calc R U
C25 C 0.39375(11) 0.8557(2) 0.32505(10) 0.0217(6) Uani 1 1 d . .
H25 H 0.3780 0.9208 0.3028 0.026 Uiso 1 1 calc R U
C26 C 0.36346(12) 0.8455(2) 0.36359(11) 0.0268(6) Uani 1 1 d . .
H26A H 0.3217 0.8338 0.3431 0.040 Uiso 1 1 calc R U
H26B H 0.3695 0.9112 0.3843 0.040 Uiso 1 1 calc R U
H26C H 0.3801 0.7850 0.3875 0.040 Uiso 1 1 calc R U
C27 C 0.46041(12) 0.8719(2) 0.35777(11) 0.0307(7) Uani 1 1 d . .
H27A H 0.4763 0.8114 0.3818 0.046 Uiso 1 1 calc R U
H27B H 0.4672 0.9380 0.3783 0.046 Uiso 1 1 calc R U
H27C H 0.4796 0.8764 0.3337 0.046 Uiso 1 1 calc R U
C28 C 0.30565(11) 0.9206(2) 0.06547(11) 0.0220(6) Uani 1 1 d . .
H28A H 0.2819 0.8552 0.0526 0.026 Uiso 1 1 calc R U
H28B H 0.2828 0.9874 0.0541 0.026 Uiso 1 1 calc R U
C29 C 0.36257(11) 0.92042(19) 0.06420(10) 0.0189(5) Uani 1 1 d . .
H29 H 0.3729 0.8519 0.0517 0.023 Uiso 1 1 calc R U
C30 C 0.38717(11) 1.0195(2) 0.04971(10) 0.0194(5) Uani 1 1 d . .
C31 C 0.37450(13) 1.1232(2) 0.06206(11) 0.0284(6) Uani 1 1 d . .
H31 H 0.3506 1.1314 0.0805 0.034 Uiso 1 1 calc R U
C32 C 0.39687(14) 1.2151(2) 0.04735(12) 0.0345(7) Uani 1 1 d . .
H32 H 0.3878 1.2840 0.0560 0.041 Uiso 1 1 calc R U
C33 C 0.43264(13) 1.2049(2) 0.01994(12) 0.0347(7) Uani 1 1 d . .
H33 H 0.4479 1.2664 0.0104 0.042 Uiso 1 1 calc R U
C34 C 0.44535(12) 1.1025(3) 0.00702(12) 0.0339(7) Uani 1 1 d . .
H34 H 0.4691 1.0949 -0.0116 0.041 Uiso 1 1 calc R U
C35 C 0.42288(11) 1.0104(2) 0.02167(11) 0.0262(6) Uani 1 1 d . .
H35 H 0.4318 0.9417 0.0126 0.031 Uiso 1 1 calc R U
C36 C 0.44775(10) 0.9070(2) 0.21897(10) 0.0176(5) Uani 1 1 d . .
H36A H 0.4603 0.9739 0.2396 0.021 Uiso 1 1 calc R U
H36B H 0.4511 0.8432 0.2411 0.021 Uiso 1 1 calc R U
C37 C 0.46446(10) 0.8937(2) 0.17534(10) 0.0191(5) Uani 1 1 d . .
H37 H 0.4861 0.9557 0.1696 0.023 Uiso 1 1 calc R U
C38 C 0.48010(10) 0.7863(2) 0.15932(10) 0.0206(5) Uani 1 1 d . .
C39 C 0.46693(11) 0.6874(2) 0.17718(11) 0.0250(6) Uani 1 1 d . .
H39 H 0.4473 0.6877 0.1997 0.030 Uiso 1 1 calc R U
C40 C 0.48245(13) 0.5890(2) 0.16207(12) 0.0330(7) Uani 1 1 d . .
H40 H 0.4737 0.5242 0.1749 0.040 Uiso 1 1 calc R U
C41 C 0.51112(13) 0.5860(2) 0.12769(12) 0.0356(7) Uani 1 1 d . .
H41 H 0.5211 0.5199 0.1171 0.043 Uiso 1 1 calc R U
C42 C 0.52445(13) 0.6832(3) 0.10966(12) 0.0350(7) Uani 1 1 d . .
H42 H 0.5438 0.6824 0.0869 0.042 Uiso 1 1 calc R U
C43 C 0.50914(11) 0.7822(2) 0.12525(11) 0.0270(6) Uani 1 1 d . .
H43 H 0.5185 0.8468 0.1127 0.032 Uiso 1 1 calc R U
C44 C 0.20419(10) 0.43456(18) 0.83782(10) 0.0156(5) Uani 1 1 d . .
C45 C 0.26931(12) 0.5141(2) 0.80938(11) 0.0240(6) Uani 1 1 d . .
H45 H 0.2953 0.5648 0.8057 0.029 Uiso 1 1 calc R U
C46 C 0.25325(12) 0.4180(2) 0.78361(11) 0.0246(6) Uani 1 1 d . .
H46 H 0.2662 0.3891 0.7588 0.029 Uiso 1 1 calc R U
C47 C 0.24599(11) 0.61671(18) 0.87664(10) 0.0156(5) Uani 1 1 d . .
C48 C 0.29741(11) 0.62598(19) 0.92481(10) 0.0188(5) Uani 1 1 d . .
C49 C 0.30456(12) 0.7217(2) 0.95430(10) 0.0237(6) Uani 1 1 d . .
H49 H 0.3383 0.7307 0.9864 0.028 Uiso 1 1 calc R U
C50 C 0.26247(12) 0.8037(2) 0.93680(11) 0.0245(6) Uani 1 1 d . .
H50 H 0.2686 0.8677 0.9567 0.029 Uiso 1 1 calc R U
C51 C 0.21147(11) 0.79116(19) 0.88998(10) 0.0206(5) Uani 1 1 d . .
H51 H 0.1832 0.8463 0.8791 0.025 Uiso 1 1 calc R U
C52 C 0.20160(10) 0.69696(19) 0.85861(10) 0.0164(5) Uani 1 1 d . .
C53 C 0.34470(11) 0.5370(2) 0.94540(11) 0.0226(6) Uani 1 1 d . .
H53 H 0.3268 0.4687 0.9273 0.027 Uiso 1 1 calc R U
C54 C 0.36797(12) 0.5194(2) 1.00642(11) 0.0280(6) Uani 1 1 d . .
H54A H 0.3890 0.5832 1.0250 0.042 Uiso 1 1 calc R U
H54B H 0.3943 0.4579 1.0168 0.042 Uiso 1 1 calc R U
H54C H 0.3352 0.5059 1.0157 0.042 Uiso 1 1 calc R U
C55 C 0.39712(13) 0.5637(3) 0.93158(13) 0.0386(8) Uani 1 1 d . .
H55A H 0.3835 0.5683 0.8931 0.058 Uiso 1 1 calc R U
H55B H 0.4265 0.5074 0.9453 0.058 Uiso 1 1 calc R U
H55C H 0.4142 0.6321 0.9476 0.058 Uiso 1 1 calc R U
C56 C 0.14538(11) 0.6845(2) 0.80679(10) 0.0200(5) Uani 1 1 d . .
H56 H 0.1397 0.6066 0.7981 0.024 Uiso 1 1 calc R U
C57 C 0.15279(12) 0.7421(2) 0.76018(11) 0.0320(6) Uani 1 1 d . .
H57A H 0.1593 0.8184 0.7680 0.048 Uiso 1 1 calc R U
H57B H 0.1175 0.7322 0.7275 0.048 Uiso 1 1 calc R U
H57C H 0.1862 0.7117 0.7558 0.048 Uiso 1 1 calc R U
C58 C 0.09055(12) 0.7258(3) 0.81267(12) 0.0363(7) Uani 1 1 d . .
H58A H 0.0881 0.6920 0.8434 0.054 Uiso 1 1 calc R U
H58B H 0.0557 0.7081 0.7807 0.054 Uiso 1 1 calc R U
H58C H 0.0932 0.8034 0.8175 0.054 Uiso 1 1 calc R U
C59 C 0.18518(10) 0.26584(19) 0.78247(10) 0.0174(5) Uani 1 1 d . .
C60 C 0.20382(11) 0.1768(2) 0.81758(10) 0.0208(5) Uani 1 1 d . .
C61 C 0.17469(12) 0.0776(2) 0.79891(11) 0.0245(6) Uani 1 1 d . .
H61 H 0.1862 0.0167 0.8212 0.029 Uiso 1 1 calc R U
C62 C 0.12898(12) 0.0686(2) 0.74784(11) 0.0239(6) Uani 1 1 d . .
H62 H 0.1095 0.0024 0.7364 0.029 Uiso 1 1 calc R U
C63 C 0.11228(11) 0.1577(2) 0.71404(11) 0.0222(6) Uani 1 1 d . .
H63 H 0.0818 0.1504 0.6797 0.027 Uiso 1 1 calc R U
C64 C 0.14010(11) 0.2587(2) 0.73011(10) 0.0196(5) Uani 1 1 d . .
C65 C 0.25510(13) 0.1844(2) 0.87321(11) 0.0310(7) Uani 1 1 d . .
H65 H 0.2576 0.2607 0.8846 0.037 Uiso 1 1 calc R U
C66 C 0.31303(17) 0.1582(5) 0.86847(18) 0.109(2) Uani 1 1 d . .
H66A H 0.3458 0.1657 0.9032 0.164 Uiso 1 1 calc R U
H66B H 0.3181 0.2077 0.8434 0.164 Uiso 1 1 calc R U
H66C H 0.3116 0.0849 0.8558 0.164 Uiso 1 1 calc R U
C67 C 0.2456(2) 0.1177(3) 0.91521(14) 0.100(2) Uani 1 1 d . .
H67A H 0.2067 0.1318 0.9133 0.150 Uiso 1 1 calc R U
H67B H 0.2750 0.1369 0.9504 0.150 Uiso 1 1 calc R U
H67C H 0.2492 0.0417 0.9087 0.150 Uiso 1 1 calc R U
C68 C 0.12196(12) 0.3539(2) 0.69064(11) 0.0269(6) Uani 1 1 d . .
H68 H 0.1361 0.4212 0.7114 0.032 Uiso 1 1 calc R U
C69 C 0.15147(14) 0.3441(2) 0.65137(12) 0.0360(7) Uani 1 1 d . .
H69A H 0.1938 0.3404 0.6714 0.054 Uiso 1 1 calc R U
H69B H 0.1414 0.4065 0.6280 0.054 Uiso 1 1 calc R U
H69C H 0.1377 0.2792 0.6301 0.054 Uiso 1 1 calc R U
C70 C 0.05471(13) 0.3630(3) 0.65866(12) 0.0393(8) Uani 1 1 d . .
H70A H 0.0402 0.3000 0.6360 0.059 Uiso 1 1 calc R U
H70B H 0.0455 0.4273 0.6366 0.059 Uiso 1 1 calc R U
H70C H 0.0361 0.3673 0.6832 0.059 Uiso 1 1 calc R U
C71 C 0.21493(11) 0.4100(2) 0.95429(10) 0.0222(6) Uani 1 1 d . .
H71A H 0.2383 0.3439 0.9660 0.027 Uiso 1 1 calc R U
H71B H 0.2381 0.4761 0.9667 0.027 Uiso 1 1 calc R U
C72 C 0.15744(11) 0.4090(2) 0.95537(10) 0.0199(5) Uani 1 1 d . .
H72 H 0.1468 0.3395 0.9667 0.024 Uiso 1 1 calc R U
C73 C 0.13276(11) 0.5060(2) 0.97077(10) 0.0229(6) Uani 1 1 d . .
C74 C 0.14957(14) 0.6120(2) 0.96401(11) 0.0319(7) Uani 1 1 d . .
H74 H 0.1769 0.6219 0.9492 0.038 Uiso 1 1 calc R U
C75 C 0.12654(16) 0.7017(3) 0.97890(13) 0.0451(8) Uani 1 1 d . .
H75 H 0.1384 0.7712 0.9739 0.054 Uiso 1 1 calc R U
C76 C 0.08601(15) 0.6895(3) 1.00122(13) 0.0461(9) Uani 1 1 d . .
H76 H 0.0705 0.7503 1.0112 0.055 Uiso 1 1 calc R U
C77 C 0.06888(13) 0.5864(3) 1.00845(12) 0.0403(8) Uani 1 1 d . .
H77 H 0.0417 0.5775 1.0235 0.048 Uiso 1 1 calc R U
C78 C 0.09187(11) 0.4952(2) 0.99354(10) 0.0274(6) Uani 1 1 d . .
H78 H 0.0799 0.4261 0.9988 0.033 Uiso 1 1 calc R U
C79 C 0.07138(11) 0.4016(2) 0.80128(11) 0.0228(6) Uani 1 1 d . .
H79A H 0.0579 0.4691 0.7814 0.027 Uiso 1 1 calc R U
H79B H 0.0684 0.3393 0.7784 0.027 Uiso 1 1 calc R U
C80 C 0.05524(10) 0.3841(2) 0.84483(10) 0.0194(5) Uani 1 1 d . .
H80 H 0.0332 0.4444 0.8514 0.023 Uiso 1 1 calc R U
C81 C 0.04153(10) 0.2756(2) 0.86058(10) 0.0203(5) Uani 1 1 d . .
C82 C 0.05705(12) 0.1782(2) 0.84298(11) 0.0261(6) Uani 1 1 d . .
H82 H 0.0768 0.1806 0.8206 0.031 Uiso 1 1 calc R U
C83 C 0.04327(13) 0.0778(2) 0.85861(12) 0.0339(7) Uani 1 1 d . .
H83 H 0.0538 0.0139 0.8465 0.041 Uiso 1 1 calc R U
C84 C 0.01399(13) 0.0724(2) 0.89206(12) 0.0365(7) Uani 1 1 d . .
H84 H 0.0048 0.0053 0.9025 0.044 Uiso 1 1 calc R U
C85 C -0.00135(14) 0.1673(3) 0.90964(12) 0.0390(8) Uani 1 1 d . .
H85 H -0.0209 0.1644 0.9322 0.047 Uiso 1 1 calc R U
C86 C 0.01203(12) 0.2675(2) 0.89410(11) 0.0290(6) Uani 1 1 d . .
H86 H 0.0010 0.3307 0.9063 0.035 Uiso 1 1 calc R U

loop_
_atom_site_aniso_label
_atom_site_aniso_U_11
_atom_site_aniso_U_22
_atom_site_aniso_U_33
_atom_site_aniso_U_23
_atom_site_aniso_U_13
_atom_site_aniso_U_12
Pt1 0.01521(5) 0.01265(5) 0.01370(5) -0.00043(3) 0.00726(4) -0.00003(3)
Pt2 0.01619(5) 0.01271(5) 0.01359(5) 0.00027(3) 0.00675(4) -0.00061(3)
N1 0.0165(10) 0.0137(10) 0.0170(11) 0.0014(8) 0.0080(9) 0.0014(8)
N2 0.0166(10) 0.0131(10) 0.0167(11) -0.0011(8) 0.0082(9) -0.0009(8)
N3 0.0192(10) 0.0151(10) 0.0186(11) -0.0037(8) 0.0102(9) -0.0027(8)
N4 0.0199(11) 0.0132(10) 0.0189(11) -0.0037(8) 0.0086(9) -0.0012(8)
C1 0.0148(11) 0.0136(11) 0.0109(12) -0.0002(9) 0.0026(10) -0.0028(9)
C2 0.0177(12) 0.0206(13) 0.0243(14) 0.0010(10) 0.0129(11) 0.0029(10)
C3 0.0214(13) 0.0207(13) 0.0213(14) 0.0013(10) 0.0134(11) 0.0001(10)
C4 0.0197(12) 0.0112(11) 0.0195(13) 0.0015(9) 0.0109(11) 0.0048(9)
C5 0.0181(12) 0.0159(12) 0.0173(13) -0.0018(10) 0.0070(11) 0.0008(10)
C6 0.0247(14) 0.0221(13) 0.0148(13) 0.0009(10) 0.0027(11) 0.0031(11)
C7 0.0314(15) 0.0137(12) 0.0248(15) 0.0033(10) 0.0125(13) 0.0041(11)
C8 0.0224(13) 0.0132(12) 0.0239(14) -0.0031(10) 0.0089(12) -0.0002(10)
C9 0.0179(12) 0.0163(12) 0.0176(13) -0.0027(10) 0.0090(11) 0.0017(10)
C10 0.0203(13) 0.0180(13) 0.0252(15) -0.0019(11) 0.0051(12) -0.0011(10)
C11 0.0277(15) 0.0333(16) 0.0429(19) -0.0103(14) 0.0146(14) -0.0104(13)
C12 0.0243(14) 0.0292(15) 0.0273(16) -0.0077(12) 0.0014(12) 0.0007(12)
C13 0.0222(13) 0.0141(12) 0.0196(14) -0.0024(10) 0.0059(11) 0.0013(10)
C14 0.0291(15) 0.0454(18) 0.0199(15) -0.0029(13) 0.0076(12) 0.0079(14)
C15 0.0216(14) 0.056(2) 0.0306(17) 0.0028(15) 0.0086(13) -0.0007(14)
C16 0.0178(12) 0.0127(11) 0.0195(13) 0.0035(10) 0.0117(11) -0.0005(9)
C17 0.0181(12) 0.0168(12) 0.0179(13) 0.0006(10) 0.0090(11) -0.0029(10)
C18 0.0296(14) 0.0149(12) 0.0243(14) -0.0041(10) 0.0134(12) -0.0029(10)
C19 0.0272(14) 0.0150(12) 0.0279(15) 0.0048(11) 0.0118(12) 0.0040(10)
C20 0.0205(13) 0.0232(13) 0.0178(14) 0.0058(11) 0.0058(11) 0.0014(10)
C21 0.0184(12) 0.0174(12) 0.0184(13) 0.0011(10) 0.0097(11) -0.0018(10)
C22 0.0243(14) 0.0168(12) 0.0193(14) -0.0013(10) 0.0078(12) -0.0020(10)
C23 0.0358(16) 0.0229(14) 0.0214(15) -0.0020(11) 0.0128(13) -0.0017(12)
C24 0.0293(15) 0.0385(17) 0.0254(16) -0.0052(13) 0.0073(13) -0.0106(13)
C25 0.0298(14) 0.0166(12) 0.0152(13) 0.0012(10) 0.0059(11) -0.0016(11)
C26 0.0314(15) 0.0245(14) 0.0241(15) -0.0033(11) 0.0111(13) 0.0017(12)
C27 0.0329(16) 0.0343(16) 0.0221(15) -0.0051(12) 0.0087(13) -0.0109(13)
C28 0.0229(13) 0.0208(13) 0.0251(15) -0.0030(11) 0.0129(12) -0.0020(11)
C29 0.0247(13) 0.0187(12) 0.0123(12) -0.0013(10) 0.0068(11) 0.0017(10)
C30 0.0197(13) 0.0258(13) 0.0108(12) 0.0040(10) 0.0046(11) 0.0013(10)
C31 0.0404(17) 0.0258(14) 0.0253(15) 0.0023(12) 0.0201(14) -0.0005(12)
C32 0.0494(19) 0.0260(15) 0.0320(17) 0.0045(12) 0.0210(15) -0.0006(13)
C33 0.0353(16) 0.0366(17) 0.0311(17) 0.0137(13) 0.0128(14) -0.0060(13)
C34 0.0238(14) 0.0521(19) 0.0305(17) 0.0151(14) 0.0158(13) 0.0040(13)
C35 0.0241(14) 0.0329(15) 0.0236(15) 0.0057(12) 0.0120(12) 0.0063(12)
C36 0.0100(11) 0.0257(13) 0.0102(12) -0.0023(10) -0.0026(10) 0.0015(10)
C37 0.0143(12) 0.0227(13) 0.0178(13) 0.0014(10) 0.0043(10) -0.0024(10)
C38 0.0121(12) 0.0282(14) 0.0174(13) -0.0006(11) 0.0022(10) 0.0031(10)
C39 0.0219(14) 0.0269(14) 0.0270(15) 0.0001(11) 0.0111(12) 0.0031(11)
C40 0.0315(16) 0.0271(15) 0.0367(18) 0.0015(13) 0.0105(14) 0.0046(12)
C41 0.0346(16) 0.0376(17) 0.0300(17) -0.0020(13) 0.0090(14) 0.0185(14)
C42 0.0340(16) 0.0492(19) 0.0255(16) 0.0000(14) 0.0162(14) 0.0167(14)
C43 0.0240(14) 0.0357(16) 0.0229(15) 0.0061(12) 0.0114(12) 0.0073(12)
C44 0.0175(12) 0.0117(11) 0.0145(12) 0.0009(9) 0.0035(10) 0.0018(9)
C45 0.0285(14) 0.0233(13) 0.0283(15) -0.0053(11) 0.0198(13) -0.0075(11)
C46 0.0270(14) 0.0254(14) 0.0285(15) -0.0070(11) 0.0188(13) -0.0044(11)
C47 0.0209(12) 0.0123(11) 0.0165(13) -0.0019(9) 0.0106(11) -0.0048(9)
C48 0.0223(13) 0.0149(12) 0.0209(14) 0.0008(10) 0.0109(11) 0.0001(10)
C49 0.0288(14) 0.0205(13) 0.0173(14) -0.0022(10) 0.0052(12) -0.0021(11)
C50 0.0372(16) 0.0149(12) 0.0217(15) -0.0060(10) 0.0126(13) -0.0020(11)
C51 0.0262(14) 0.0137(12) 0.0232(14) 0.0033(10) 0.0118(12) 0.0012(10)
C52 0.0197(13) 0.0162(12) 0.0159(13) 0.0010(10) 0.0100(11) -0.0036(10)
C53 0.0255(14) 0.0173(13) 0.0234(14) 0.0003(11) 0.0086(12) 0.0032(11)
C54 0.0259(14) 0.0281(15) 0.0258(15) 0.0045(12) 0.0065(12) 0.0023(12)
C55 0.0358(17) 0.0449(18) 0.0414(19) 0.0137(15) 0.0224(16) 0.0170(14)
C56 0.0219(13) 0.0156(12) 0.0203(14) 0.0000(10) 0.0067(11) -0.0028(10)
C57 0.0304(15) 0.0404(17) 0.0215(15) 0.0052(13) 0.0072(12) -0.0033(13)
C58 0.0199(14) 0.054(2) 0.0303(17) -0.0028(14) 0.0060(13) -0.0011(14)
C59 0.0177(12) 0.0153(12) 0.0209(13) -0.0066(10) 0.0097(11) -0.0006(10)
C60 0.0238(13) 0.0176(12) 0.0211(14) -0.0028(10) 0.0096(12) 0.0024(10)
C61 0.0352(15) 0.0140(12) 0.0276(15) 0.0011(11) 0.0166(13) 0.0023(11)
C62 0.0257(14) 0.0186(13) 0.0301(15) -0.0099(11) 0.0144(13) -0.0052(11)
C63 0.0181(13) 0.0253(14) 0.0204(14) -0.0085(11) 0.0053(11) 0.0013(11)
C64 0.0209(13) 0.0192(12) 0.0197(13) -0.0046(10) 0.0094(11) 0.0052(10)
C65 0.0377(17) 0.0192(13) 0.0252(16) -0.0027(11) 0.0024(13) 0.0080(12)
C66 0.044(2) 0.179(6) 0.061(3) -0.057(3) -0.021(2) 0.060(3)
C67 0.174(5) 0.049(2) 0.023(2) 0.0121(17) -0.013(3) -0.055(3)
C68 0.0382(16) 0.0194(13) 0.0200(14) -0.0032(11) 0.0091(13) 0.0056(12)
C69 0.056(2) 0.0284(16) 0.0296(17) 0.0047(13) 0.0233(16) 0.0050(14)
C70 0.0440(19) 0.0460(19) 0.0226(16) 0.0016(14) 0.0086(14) 0.0224(15)
C71 0.0192(13) 0.0333(15) 0.0068(12) 0.0014(10) -0.0018(10) -0.0008(11)
C72 0.0263(13) 0.0211(13) 0.0100(12) 0.0028(10) 0.0054(11) -0.0033(11)
C73 0.0257(14) 0.0292(14) 0.0117(13) -0.0019(11) 0.0058(11) -0.0005(11)
C74 0.0479(18) 0.0294(15) 0.0239(16) -0.0026(12) 0.0204(14) -0.0010(13)
C75 0.071(2) 0.0303(17) 0.040(2) -0.0059(14) 0.0283(19) 0.0029(16)
C76 0.054(2) 0.047(2) 0.038(2) -0.0160(16) 0.0201(17) 0.0107(17)
C77 0.0274(16) 0.068(2) 0.0259(16) -0.0163(15) 0.0119(14) 0.0007(15)
C78 0.0235(14) 0.0398(16) 0.0177(14) -0.0060(12) 0.0074(12) -0.0038(12)
C79 0.0248(14) 0.0186(13) 0.0276(15) 0.0034(11) 0.0133(12) 0.0000(11)
C80 0.0141(12) 0.0210(13) 0.0232(14) -0.0023(11) 0.0078(11) 0.0019(10)
C81 0.0144(12) 0.0257(13) 0.0175(13) -0.0004(10) 0.0035(10) -0.0028(10)
C82 0.0251(14) 0.0257(14) 0.0281(15) 0.0006(12) 0.0119(13) -0.0014(11)
C83 0.0326(16) 0.0250(15) 0.0356(17) -0.0027(13) 0.0060(14) -0.0056(12)
C84 0.0349(16) 0.0362(17) 0.0295(17) 0.0044(13) 0.0046(14) -0.0206(14)
C85 0.0409(18) 0.049(2) 0.0323(18) -0.0041(14) 0.0206(15) -0.0218(15)
C86 0.0275(14) 0.0352(16) 0.0282(16) -0.0090(12) 0.0155(13) -0.0108(12)

loop_
_atom_type_symbol
_atom_type_description
_atom_type_scat_dispersion_real
_atom_type_scat_dispersion_imag
_atom_type_scat_source
C C 0.0033 0.0016 'International Tables Vol C Tables 4.2.6.8 and 6.1.1.4'
H H 0.0000 0.0000 'International Tables Vol C Tables 4.2.6.8 and 6.1.1.4'
N N 0.0061 0.0033 'International Tables Vol C Tables 4.2.6.8 and 6.1.1.4'
Pt Pt -1.7033 8.3905 'International Tables Vol C Tables 4.2.6.8 and 6.1.1.4'

loop_
_geom_angle_atom_site_label_1
_geom_angle_atom_site_label_2
_geom_angle_atom_site_label_3
_geom_angle
C1 Pt1 C28 95.30(9)
C1 Pt1 C36 94.88(9)
C28 Pt1 C36 169.77(9)
C1 Pt1 C37 134.01(9)
C28 Pt1 C37 130.56(10)
C36 Pt1 C37 39.22(9)
C1 Pt1 C29 134.48(9)
C28 Pt1 C29 39.41(9)
C36 Pt1 C29 130.53(9)
C37 Pt1 C29 91.51(10)
C44 Pt2 C79 94.64(10)
C44 Pt2 C71 96.22(10)
C79 Pt2 C71 168.94(10)
C44 Pt2 C72 135.36(10)
C79 Pt2 C72 129.82(10)
C71 Pt2 C72 39.59(10)
C44 Pt2 C80 133.71(10)
C79 Pt2 C80 39.11(10)
C71 Pt2 C80 129.93(10)
C72 Pt2 C80 90.89(10)
C1 N1 C2 111.56(19)
C1 N1 C4 125.14(19)
C2 N1 C4 123.29(19)
C1 N2 C3 111.86(19)
C1 N2 C16 124.67(19)
C3 N2 C16 123.38(19)
C44 N3 C45 111.8(2)
C44 N3 C47 125.85(19)
C45 N3 C47 122.4(2)
C44 N4 C46 111.8(2)
C44 N4 C59 123.9(2)
C46 N4 C59 124.3(2)
N2 C1 N1 103.12(19)
N2 C1 Pt1 129.15(16)
N1 C1 Pt1 127.71(16)
C3 C2 N1 106.7(2)
C2 C3 N2 106.7(2)
C5 C4 C9 122.9(2)
C5 C4 N1 118.7(2)
C9 C4 N1 118.4(2)
C6 C5 C4 117.3(2)
C6 C5 C10 120.2(2)
C4 C5 C10 122.5(2)
C7 C6 C5 121.3(2)
C8 C7 C6 119.8(2)
C7 C8 C9 121.6(2)
C8 C9 C4 117.1(2)
C8 C9 C13 120.5(2)
C4 C9 C13 122.5(2)
C11 C10 C5 111.9(2)
C11 C10 C12 108.8(2)
C5 C10 C12 112.3(2)
C15 C13 C9 112.3(2)
C15 C13 C14 110.7(2)
C9 C13 C14 111.0(2)
C17 C16 C21 122.9(2)
C17 C16 N2 119.3(2)
C21 C16 N2 117.8(2)
C16 C17 C18 117.2(2)
C16 C17 C22 123.8(2)
C18 C17 C22 119.0(2)
C19 C18 C17 121.3(2)
C18 C19 C20 120.0(2)
C19 C20 C21 121.3(2)
C20 C21 C16 117.3(2)
C20 C21 C25 120.1(2)
C16 C21 C25 122.5(2)
C17 C22 C24 110.7(2)
C17 C22 C23 111.5(2)
C24 C22 C23 110.6(2)
C21 C25 C27 113.0(2)
C21 C25 C26 110.3(2)
C27 C25 C26 109.3(2)
C29 C28 Pt1 71.28(15)
C28 C29 C30 121.7(2)
C28 C29 Pt1 69.31(15)
C30 C29 Pt1 114.74(16)
C31 C30 C35 117.8(2)
C31 C30 C29 121.8(2)
C35 C30 C29 120.3(2)
C30 C31 C32 121.2(3)
C33 C32 C31 120.4(3)
C34 C33 C32 119.2(3)
C33 C34 C35 120.5(3)
C34 C35 C30 120.9(3)
C37 C36 Pt1 70.73(13)
C36 C37 C38 123.3(2)
C36 C37 Pt1 70.05(13)
C38 C37 Pt1 112.25(16)
C43 C38 C39 117.5(2)
C43 C38 C37 119.8(2)
C39 C38 C37 122.7(2)
C40 C39 C38 121.4(3)
C39 C40 C41 120.5(3)
C42 C41 C40 118.8(3)
C41 C42 C43 120.6(3)
C42 C43 C38 121.2(3)
N3 C44 N4 103.0(2)
N3 C44 Pt2 127.42(17)
N4 C44 Pt2 129.47(17)
C46 C45 N3 106.7(2)
C45 C46 N4 106.7(2)
C48 C47 C52 123.0(2)
C48 C47 N3 118.7(2)
C52 C47 N3 118.3(2)
C49 C48 C47 117.1(2)
C49 C48 C53 119.9(2)
C47 C48 C53 123.0(2)
C50 C49 C48 121.3(2)
C51 C50 C49 120.4(2)
C50 C51 C52 121.1(2)
C51 C52 C47 117.1(2)
C51 C52 C56 120.6(2)
C47 C52 C56 122.3(2)
C48 C53 C54 112.6(2)
C48 C53 C55 110.9(2)
C54 C53 C55 108.9(2)
C58 C56 C52 112.4(2)
C58 C56 C57 110.8(2)
C52 C56 C57 110.1(2)
C60 C59 C64 122.9(2)
C60 C59 N4 118.6(2)
C64 C59 N4 118.5(2)
C61 C60 C59 117.3(2)
C61 C60 C65 120.4(2)
C59 C60 C65 122.2(2)
C62 C61 C60 121.1(2)
C63 C62 C61 120.0(2)
C62 C63 C64 121.6(2)
C63 C64 C59 117.0(2)
C63 C64 C68 119.9(2)
C59 C64 C68 123.1(2)
C67 C65 C60 113.2(3)
C67 C65 C66 113.6(4)
C60 C65 C66 109.0(3)
C64 C68 C70 112.9(2)
C64 C68 C69 110.3(2)
C70 C68 C69 109.4(2)
C72 C71 Pt2 70.68(14)
C71 C72 C73 122.1(2)
C71 C72 Pt2 69.74(14)
C73 C72 Pt2 114.14(17)
C78 C73 C74 117.2(2)
C78 C73 C72 120.8(2)
C74 C73 C72 122.0(2)
C75 C74 C73 121.4(3)
C74 C75 C76 120.6(3)
C77 C76 C75 119.2(3)
C76 C77 C78 120.7(3)
C77 C78 C73 121.0(3)
C80 C79 Pt2 71.35(15)
C79 C80 C81 123.9(2)
C79 C80 Pt2 69.53(14)
C81 C80 Pt2 112.04(16)
C86 C81 C82 117.2(2)
C86 C81 C80 120.1(2)
C82 C81 C80 122.6(2)
C83 C82 C81 120.9(3)
C84 C83 C82 120.5(3)
C85 C84 C83 119.2(3)
C84 C85 C86 120.7(3)
C85 C86 C81 121.6(3)

loop_
_geom_bond_atom_site_label_1
_geom_bond_atom_site_label_2
_geom_bond_distance
Pt1 C1 2.031(2)
Pt1 C28 2.101(3)
Pt1 C36 2.115(2)
Pt1 C37 2.124(2)
Pt1 C29 2.127(2)
Pt2 C44 2.030(2)
Pt2 C79 2.106(3)
Pt2 C71 2.116(2)
Pt2 C72 2.129(2)
Pt2 C80 2.130(2)
N1 C1 1.371(3)
N1 C2 1.388(3)
N1 C4 1.446(3)
N2 C1 1.363(3)
N2 C3 1.388(3)
N2 C16 1.448(3)
N3 C44 1.367(3)
N3 C45 1.388(3)
N3 C47 1.446(3)
N4 C44 1.368(3)
N4 C46 1.386(3)
N4 C59 1.451(3)
C2 C3 1.342(3)
C4 C5 1.399(3)
C4 C9 1.402(3)
C5 C6 1.392(3)
C5 C10 1.530(3)
C6 C7 1.385(4)
C7 C8 1.382(4)
C8 C9 1.391(3)
C9 C13 1.526(3)
C10 C11 1.528(4)
C10 C12 1.531(4)
C13 C15 1.524(4)
C13 C14 1.528(3)
C16 C17 1.396(3)
C16 C21 1.407(3)
C17 C18 1.398(3)
C17 C22 1.521(3)
C18 C19 1.384(4)
C19 C20 1.387(4)
C20 C21 1.390(3)
C21 C25 1.527(3)
C22 C24 1.528(4)
C22 C23 1.533(4)
C25 C27 1.528(4)
C25 C26 1.530(4)
C28 C29 1.425(3)
C29 C30 1.485(3)
C30 C31 1.387(4)
C30 C35 1.395(4)
C31 C32 1.388(4)
C32 C33 1.383(4)
C33 C34 1.376(4)
C34 C35 1.391(4)
C36 C37 1.422(3)
C37 C38 1.490(3)
C38 C43 1.393(4)
C38 C39 1.397(4)
C39 C40 1.382(4)
C40 C41 1.393(4)
C41 C42 1.381(4)
C42 C43 1.392(4)
C45 C46 1.345(4)
C47 C48 1.401(3)
C47 C52 1.404(3)
C48 C49 1.393(3)
C48 C53 1.527(3)
C49 C50 1.383(4)
C50 C51 1.379(4)
C51 C52 1.398(3)
C52 C56 1.522(3)
C53 C54 1.531(4)
C53 C55 1.532(4)
C56 C58 1.520(4)
C56 C57 1.530(4)
C59 C60 1.398(3)
C59 C64 1.400(3)
C60 C61 1.398(3)
C60 C65 1.521(4)
C61 C62 1.384(4)
C62 C63 1.377(4)
C63 C64 1.397(3)
C64 C68 1.523(4)
C65 C67 1.503(5)
C65 C66 1.529(5)
C68 C70 1.529(4)
C68 C69 1.532(4)
C71 C72 1.437(4)
C72 C73 1.478(4)
C73 C78 1.398(4)
C73 C74 1.401(4)
C74 C75 1.377(4)
C75 C76 1.383(5)
C76 C77 1.375(5)
C77 C78 1.391(4)
C79 C80 1.418(4)
C80 C81 1.481(3)
C81 C86 1.392(4)
C81 C82 1.401(4)
C82 C83 1.392(4)
C83 C84 1.384(4)
C84 C85 1.372(4)
C85 C86 1.385(4)
